data_2208518
loop_
_publ_author_name
'Lemmerer, Andreas'
'Billing, David G.'

_publ_section_title
;
 Naphthalene-1,5-diammonium diiodide dihydrate
;
_journal_coeditor_code BT2025
_journal_issue 4
_journal_name_full 'Acta Crystallographica Section E'
_journal_page_first o1362
_journal_page_last o1364
_journal_paper_doi 10.1107/S1600536806008191
_journal_volume 62
_journal_year 2006
_chemical_formula_iupac 'C10 H12 N2 2+ , 2I - , 2H2 O'
_chemical_formula_moiety 'C10 H12 N2 2+ , 2I - , 2H2 O'
_chemical_formula_sum 'C10 H16 I2 N2 O2'
_chemical_formula_weight 450.05
_chemical_name_systematic
;
Naphthalene-1,5-diammonium diiodide dihydrate
;
_space_group_IT_number 14
_symmetry_cell_setting monoclinic
_symmetry_space_group_name_Hall '-P 2ybc'
_symmetry_space_group_name_H-M 'P 1 21/c 1'
_audit_creation_method 'WinGX routine CIF_UPDATE'
_cell_angle_alpha 90
_cell_angle_beta 106.921(5)
_cell_angle_gamma 90
_cell_formula_units_Z 2
_cell_length_a 11.353(4)
_cell_length_b 7.827(3)
_cell_length_c 8.217(3)
_cell_measurement_reflns_used 1014
_cell_measurement_temperature 293(2)
_cell_measurement_theta_max 28.218
_cell_measurement_theta_min 3.674
_cell_volume 698.6(4)
_computing_cell_refinement 'SAINT-Plus (Bruker, 1999)'
_computing_data_collection 'SMART (Bruker, 1998)'
_computing_data_reduction XPREP
_computing_molecular_graphics
;
ORTEP-3 for Windows (Farrugia, 1997) and DIAMOND (Brandenburg,
1999)
;
_computing_publication_material
;
WinGX (Farrugia, 1999) and PLATON (Spek, 2003)
;
_computing_structure_refinement 'SHELXL97 (Sheldrick, 1997)'
_computing_structure_solution 'SHELXS97 (Sheldrick, 1997)'
_diffrn_measured_fraction_theta_full 1
_diffrn_measured_fraction_theta_max 1
_diffrn_measurement_device_type 'Bruker SMART CCD area-detector'
_diffrn_measurement_method '\f and \w'
_diffrn_radiation_type MoK\a
_diffrn_radiation_wavelength 0.71073
_diffrn_reflns_av_R_equivalents 0.0357
_diffrn_reflns_limit_h_max 13
_diffrn_reflns_limit_h_min -13
_diffrn_reflns_limit_k_max 9
_diffrn_reflns_limit_k_min -9
_diffrn_reflns_limit_l_max 9
_diffrn_reflns_limit_l_min -9
_diffrn_reflns_number 7024
_diffrn_reflns_theta_full 25.49
_diffrn_reflns_theta_max 25.49
_diffrn_reflns_theta_min 1.87
_exptl_absorpt_coefficient_mu 4.492
_exptl_absorpt_correction_T_max 0.9123
_exptl_absorpt_correction_T_min 0.2944
_exptl_absorpt_correction_type integration
_exptl_absorpt_process_details '(XPREP; Bruker, 1999)'
_exptl_crystal_colour white
_exptl_crystal_density_diffrn 2.14
_exptl_crystal_density_method 'not measured'
_exptl_crystal_description plate
_exptl_crystal_F_000 424
_exptl_crystal_size_max 0.38
_exptl_crystal_size_mid 0.26
_exptl_crystal_size_min 0.02
_refine_diff_density_max 0.292
_refine_diff_density_min -0.412
_refine_ls_extinction_method none
_refine_ls_goodness_of_fit_ref 1.135
_refine_ls_hydrogen_treatment mixed
_refine_ls_matrix_type full
_refine_ls_number_parameters 80
_refine_ls_number_reflns 1306
_refine_ls_number_restraints 3
_refine_ls_restrained_S_all 1.137
_refine_ls_R_factor_gt 0.0158
_refine_ls_shift/su_max 0.002
_refine_ls_structure_factor_coef Fsqd
_refine_ls_weighting_details 'calc w = 1/[\s^2^(Fo^2^)+(0.0184P)^2^+0.2375P] where P=(Fo^2^+2Fc^2^)/3'
_refine_ls_weighting_scheme calc
_refine_ls_wR_factor_ref 0.0409
_reflns_number_gt 1190
_reflns_number_total 1306
_reflns_threshold_expression I>2\s(I)
_cod_data_source_file bt2025.cif
_cod_data_source_block I
_cod_depositor_comments
;
The following automatic conversions were performed:
'_symmetry_cell_setting' value 'Monoclinic' changed to 'monoclinic'
according to '/home/saulius/struct/CIF-dictionaries/cif_core.dic'
dictionary named 'cif_core.dic' version 2.4.1 from 2010-06-29.

Automatic conversion script
Id: cif_fix_enum 1527 2010-12-29 10:47:43Z saulius 

The following automatic conversions were performed:

'_symmetry_cell_setting' value 'Monoclinic' changed to 'monoclinic'
according to /home/saulius/struct/CIF-dictionaries/cif_core.dic
dictionary named 'cif_core.dic' version 2.4.1 from 2010-06-29.

Automatic conversion script
Id: cif_fix_values 1715 2011-07-08 13:25:40Z adriana 
;
_cod_original_sg_symbol_H-M 'P 21/c'
_cod_database_code 2208518

loop_
_symmetry_equiv_pos_as_xyz
'x, y, z'
'-x, y+1/2, -z+1/2'
'-x, -y, -z'
'x, -y-1/2, z-1/2'

loop_
_atom_site_type_symbol
_atom_site_label
_atom_site_fract_x
_atom_site_fract_y
_atom_site_fract_z
_atom_site_U_iso_or_equiv
_atom_site_adp_type
_atom_site_calc_flag
_atom_site_refinement_flags
_atom_site_occupancy
C C1 0.4672(3) 0.3995(3) 0.2739(4) 0.0360(6) Uani d . 1
H H1 0.4353 0.3651 0.3609 0.043 Uiso calc R 1
C C2 0.5946(2) 0.4089(3) 0.3042(3) 0.0340(6) Uani d . 1
H H2 0.6473 0.3808 0.4105 0.041 Uiso calc R 1
C C3 0.6408(2) 0.4594(3) 0.1774(3) 0.0284(5) Uani d . 1
C C4 0.5649(2) 0.5050(3) 0.0141(3) 0.0262(5) Uani d . 1
C C5 0.6108(2) 0.5601(3) -0.1193(3) 0.0307(5) Uani d . 1
H H5 0.6953 0.5688 -0.1011 0.037 Uiso calc R 1
N N1 0.77470(18) 0.4669(3) 0.2103(3) 0.0330(5) Uani d . 1
H H1A 0.7956 0.4128 0.1275 0.05 Uiso calc R 1
H H1B 0.8113 0.4169 0.3094 0.05 Uiso calc R 1
H H1C 0.7985 0.5755 0.2138 0.05 Uiso calc R 1
I I1 0.876547(15) 0.88292(2) 0.15879(2) 0.03570(8) Uani d . 1
O O1 0.86464(17) 0.3078(3) -0.0376(3) 0.0389(4) Uani d D 1
H H1D 0.935(2) 0.260(4) 0.020(3) 0.047 Uiso d D 1
H H1E 0.884(3) 0.381(3) -0.109(4) 0.047 Uiso d D 1

loop_
_atom_site_aniso_label
_atom_site_aniso_U_11
_atom_site_aniso_U_22
_atom_site_aniso_U_33
_atom_site_aniso_U_12
_atom_site_aniso_U_13
_atom_site_aniso_U_23
C1 0.0365(14) 0.0399(15) 0.0341(14) -0.0022(11) 0.0142(12) 0.0045(11)
C2 0.0343(14) 0.0376(14) 0.0279(13) 0.0002(11) 0.0058(11) 0.0035(10)
C3 0.0235(12) 0.0304(13) 0.0300(13) -0.0005(10) 0.0058(10) -0.0012(10)
C4 0.0257(12) 0.0238(11) 0.0288(12) -0.0019(9) 0.0074(10) -0.0021(9)
C5 0.0256(13) 0.0339(13) 0.0332(13) -0.0027(10) 0.0093(10) 0.0015(10)
N1 0.0254(10) 0.0397(12) 0.0313(11) -0.0017(9) 0.0042(9) 0.0020(9)
I1 0.03438(11) 0.03823(12) 0.03446(11) 0.00064(7) 0.00994(8) 0.00205(7)
O1 0.0334(10) 0.0424(11) 0.0395(11) 0.0029(9) 0.0085(9) 0.0024(8)

loop_
_atom_type_symbol
_atom_type_description
_atom_type_scat_dispersion_real
_atom_type_scat_dispersion_imag
_atom_type_scat_source
C C 0.0033 0.0016 'International Tables Vol C Tables 4.2.6.8 and 6.1.1.4'
H H 0 0 'International Tables Vol C Tables 4.2.6.8 and 6.1.1.4'
N N 0.0061 0.0033 'International Tables Vol C Tables 4.2.6.8 and 6.1.1.4'
I I -0.4742 1.8119 'International Tables Vol C Tables 4.2.6.8 and 6.1.1.4'
O O 0.0106 0.006 'International Tables Vol C Tables 4.2.6.8 and 6.1.1.4'

loop_
_geom_angle_atom_site_label_1
_geom_angle_atom_site_label_2
_geom_angle_atom_site_label_3
_geom_angle_site_symmetry_1
_geom_angle_site_symmetry_3
_geom_angle
C5 C1 C2 3_665 . 120.9(3)
C5 C1 H1 3_665 . 119.6
C2 C1 H1 . . 119.6
C3 C2 C1 . . 119.4(2)
C3 C2 H2 . . 120.3
C1 C2 H2 . . 120.3
C2 C3 C4 . . 122.6(2)
C2 C3 N1 . . 118.9(2)
C4 C3 N1 . . 118.5(2)
C3 C4 C5 . . 123.6(2)
C3 C4 C4 . 3_665 117.1(3)
C5 C4 C4 . 3_665 119.2(3)
C1 C5 C4 3_665 . 120.7(2)
C1 C5 H5 3_665 . 119.6
C4 C5 H5 . . 119.6
C3 N1 H1A . . 109.5
C3 N1 H1B . . 109.5
H1A N1 H1B . . 109.5
C3 N1 H1C . . 109.5
H1A N1 H1C . . 109.5
H1B N1 H1C . . 109.5
H1D O1 H1E . . 106(2)

loop_
_geom_bond_atom_site_label_1
_geom_bond_atom_site_label_2
_geom_bond_site_symmetry_2
_geom_bond_distance
_geom_bond_publ_flag
C1 C5 3_665 1.358(4) y
C1 C2 . 1.397(4) y
C1 H1 . 0.93 ?
C2 C3 . 1.354(3) y
C2 H2 . 0.93 ?
C3 C4 . 1.414(3) y
C3 N1 . 1.466(3) y
C4 C5 . 1.411(3) y
C4 C4 3_665 1.425(4) y
C5 C1 3_665 1.358(4) ?
C5 H5 . 0.93 ?
N1 H1A . 0.89 ?
N1 H1B . 0.89 ?
N1 H1C . 0.89 ?
O1 H1D . 0.89(2) ?
O1 H1E . 0.89(2) ?

loop_
_geom_hbond_atom_site_label_D
_geom_hbond_atom_site_label_H
_geom_hbond_atom_site_label_A
_geom_hbond_site_symmetry_A
_geom_hbond_distance_DH
_geom_hbond_distance_HA
_geom_hbond_distance_DA
_geom_hbond_angle_DHA
N1 H1C I1 . 0.89 2.65 3.522(2) 167.4
N1 H1A O1 . 0.89 1.94 2.820(3) 171.8
N1 H1B O1 4_566 0.89 2.14 2.954(3) 150.9
O1 H1D I1 2_745 0.89(2) 3.02(3) 3.653(2) 129(2)
O1 H1E I1 4_575 0.89(2) 2.64(2) 3.507(2) 165(3)

loop_
_geom_torsion_atom_site_label_1
_geom_torsion_atom_site_label_2
_geom_torsion_atom_site_label_3
_geom_torsion_atom_site_label_4
_geom_torsion_site_symmetry_1
_geom_torsion_site_symmetry_4
_geom_torsion
C5 C1 C2 C3 3_665 . 0.1(4)
C1 C2 C3 C4 . . 0.6(4)
C1 C2 C3 N1 . . -179.3(2)
C2 C3 C4 C5 . . 179.1(3)
N1 C3 C4 C5 . . -0.9(4)
C2 C3 C4 C4 . 3_665 -0.4(4)
N1 C3 C4 C4 . 3_665 179.5(3)
C3 C4 C5 C1 . 3_665 179.3(2)
C4 C4 C5 C1 3_665 3_665 -1.1(4)
